data_7705486
loop_
_publ_author_name
'Parker, Amie'
'Lamata, Pilar'
'Viguri, Fernando'
'Rodr\'iguez, Ricardo'
'L\'opez, Jos\'e A'
'Lahoz, Fernando J.'
'Garc\'ia-Ordu\~na, Pilar'
'Carmona, Daniel'

_publ_section_title
;
 Half-sandwich complexes of osmium containing guanidine-derived ligands.
;
_journal_issue 39
_journal_name_full 'Dalton transactions (Cambridge, England : 2003)'
_journal_page_first 13601
_journal_page_last 13617
_journal_paper_doi 10.1039/d0dt02713h
_journal_volume 49
_journal_year 2020
_chemical_formula_moiety 'C31 H38 N4 O Os, 2(F6 Sb), 2(C H2 Cl2)'
_chemical_formula_sum 'C33 H42 Cl4 F12 N4 O Os Sb2'
_chemical_formula_weight 1314.20
_space_group_crystal_system triclinic
_space_group_IT_number 2
_space_group_name_Hall '-P 1'
_space_group_name_H-M_alt 'P -1'
_atom_sites_solution_hydrogens mixed
_atom_sites_solution_primary direct
_atom_sites_solution_secondary 'Fourier Difference Synthesis'
_audit_creation_method SHELXL-2014
_audit_update_record
;
2020-07-31 deposited with the CCDC.	2020-09-17 downloaded from the CCDC.
;
_cell_angle_alpha 110.1590(10)
_cell_angle_beta 92.3050(10)
_cell_angle_gamma 98.7480(10)
_cell_formula_units_Z 2
_cell_length_a 8.709(8)
_cell_length_b 15.2562(14)
_cell_length_c 17.6428(16)
_cell_measurement_reflns_used 4367
_cell_measurement_temperature 100(2)
_cell_measurement_theta_max 27.970
_cell_measurement_theta_min 2.378
_cell_volume 2164(2)
_computing_cell_refinement 'SAINT+ in APEX2 v. 2008.4 (Bruker AXS, 2008)'
_computing_data_collection 'SMART in APEX2 v. 2008.4 (Bruker AXS, 2008)'
_computing_data_reduction 'SAINT+ in APEX2 v. 2008.4 (Bruker AXS, 2008)'
_computing_molecular_graphics 'XP program, SHELXTL v6.12, Bruker2000'
_computing_publication_material 'XCIF program, PLATON(Spek, 1998)'
_computing_structure_refinement 'SHELXL-2014 (Sheldrick, 2014)'
_computing_structure_solution 'SHELXS-2013 (Sheldrick, 2013)'
_diffrn_ambient_temperature 100(2)
_diffrn_detector_area_resol_mean 8.26
_diffrn_measured_fraction_theta_full 0.992
_diffrn_measured_fraction_theta_max 0.927
_diffrn_measurement_device_type 'Bruker SMART APEX CCD system'
_diffrn_measurement_method 'narrow \w frames'
_diffrn_radiation_monochromator graphite
_diffrn_radiation_source 'fine-focus sealed tube'
_diffrn_radiation_type MoK\a
_diffrn_radiation_wavelength 0.71073
_diffrn_reflns_av_R_equivalents 0.0627
_diffrn_reflns_av_unetI/netI 0.0959
_diffrn_reflns_Laue_measured_fraction_full 0.992
_diffrn_reflns_Laue_measured_fraction_max 0.927
_diffrn_reflns_limit_h_max 11
_diffrn_reflns_limit_h_min -11
_diffrn_reflns_limit_k_max 20
_diffrn_reflns_limit_k_min -20
_diffrn_reflns_limit_l_max 23
_diffrn_reflns_limit_l_min -22
_diffrn_reflns_number 22268
_diffrn_reflns_point_group_measured_fraction_full 0.992
_diffrn_reflns_point_group_measured_fraction_max 0.927
_diffrn_reflns_theta_full 25.242
_diffrn_reflns_theta_max 28.156
_diffrn_reflns_theta_min 2.210
_diffrn_standards_decay_% 0
_exptl_absorpt_coefficient_mu 4.499
_exptl_absorpt_correction_T_max 0.6240
_exptl_absorpt_correction_T_min 0.4359
_exptl_absorpt_correction_type multi-scan
_exptl_absorpt_process_details
;
 SADABS: Area-Detector Absorption Correction. (1996) Bruker-AXS 
 within APEX2 package.

;
_exptl_crystal_colour yellow
_exptl_crystal_density_diffrn 2.017
_exptl_crystal_description prism
_exptl_crystal_F_000 1260
_exptl_crystal_recrystallization_method 'Re-crystallisation from solvent: dichloromethane/hexane'
_exptl_crystal_size_max 0.165
_exptl_crystal_size_mid 0.160
_exptl_crystal_size_min 0.110
_refine_diff_density_max 2.354
_refine_diff_density_min -2.100
_refine_diff_density_rms 0.233
_refine_ls_extinction_method none
_refine_ls_goodness_of_fit_ref 1.082
_refine_ls_hydrogen_treatment mixed
_refine_ls_matrix_type full
_refine_ls_number_parameters 531
_refine_ls_number_reflns 9848
_refine_ls_number_restraints 4
_refine_ls_restrained_S_all 1.082
_refine_ls_R_factor_all 0.1011
_refine_ls_R_factor_gt 0.0636
_refine_ls_shift/su_max 0.001
_refine_ls_shift/su_mean 0.000
_refine_ls_structure_factor_coef Fsqd
_refine_ls_weighting_details 'w=1/[\s^2^(Fo^2^)+(0.0486P)^2^+10.8565P] where P=(Fo^2^+2Fc^2^)/3'
_refine_ls_weighting_scheme calc
_refine_ls_wR_factor_gt 0.1225
_refine_ls_wR_factor_ref 0.1383
_reflns_Friedel_coverage 0.000
_reflns_number_gt 6988
_reflns_number_total 9848
_reflns_threshold_expression 'I > 2\s(I)'
_cod_data_source_file d0dt02713h2.cif
_cod_data_source_block cmpnd_4
_cod_depositor_comments
;
The following automatic conversions were performed:

data item '_atom_sites_solution_primary' value 'Direct method' was
changed to 'direct'.

Automatic conversion script
Id: cif_fix_values 7556 2019-12-06 15:28:31Z antanas 

 Adding full bibliography for 7705482--7705488.cif.
;
_cod_database_code 7705486
_shelx_space_group_comment
;
The symmetry employed for this shelxl refinement is uniquely defined
by the following loop, which should always be used as a source of
symmetry information in preference to the above space-group names.
They are only intended as comments.
;
_shelxl_version_number 2014-3

loop_
_space_group_symop_operation_xyz
'x, y, z'
'-x, -y, -z'

loop_
_atom_site_label
_atom_site_type_symbol
_atom_site_fract_x
_atom_site_fract_y
_atom_site_fract_z
_atom_site_U_iso_or_equiv
_atom_site_adp_type
_atom_site_occupancy
_atom_site_site_symmetry_order
_atom_site_calc_flag
_atom_site_refinement_flags_posn
_atom_site_refinement_flags_adp
_atom_site_refinement_flags_occupancy
_atom_site_disorder_assembly
_atom_site_disorder_group
Os Os 0.73024(4) 0.87424(3) 0.68078(2) 0.01902(11) Uani 1 1 d . . . . .
O O 0.9402(8) 0.8120(5) 0.6745(4) 0.0230(14) Uani 1 1 d D . . . .
N1 N 0.8846(9) 0.9981(6) 0.7430(5) 0.0235(18) Uani 1 1 d . . . . .
N2 N 0.7568(8) 0.8710(5) 0.7980(4) 0.0174(16) Uani 1 1 d . . . . .
N3 N 0.7241(10) 0.7095(6) 0.7629(5) 0.0228(17) Uani 1 1 d D . . . .
H3N H 0.780(10) 0.713(7) 0.724(4) 0.027 Uiso 1 1 d D U . . .
N4 N 0.6955(9) 0.8059(6) 0.8969(4) 0.0199(16) Uani 1 1 d D . . . .
C1 C 0.6001(12) 0.7545(8) 0.5787(6) 0.029(2) Uani 1 1 d . . . . .
C2 C 0.5055(11) 0.7809(7) 0.6390(6) 0.026(2) Uani 1 1 d . . . . .
H2 H 0.4524 0.7334 0.6566 0.031 Uiso 1 1 calc R U . . .
C3 C 0.4820(11) 0.8747(7) 0.6768(6) 0.024(2) Uani 1 1 d . . . . .
H3 H 0.4181 0.8894 0.7203 0.029 Uiso 1 1 calc R U . . .
C4 C 0.5540(10) 0.9483(7) 0.6498(6) 0.022(2) Uani 1 1 d . . . . .
C5 C 0.6462(11) 0.9206(8) 0.5836(6) 0.027(2) Uani 1 1 d . . . . .
H5 H 0.6928 0.9668 0.5627 0.032 Uiso 1 1 calc R U . . .
C6 C 0.6699(11) 0.8260(8) 0.5483(6) 0.030(2) Uani 1 1 d . . . . .
H6 H 0.7323 0.8095 0.5042 0.036 Uiso 1 1 calc R U . . .
C7 C 0.6332(13) 0.6561(8) 0.5411(7) 0.039(3) Uani 1 1 d . . . . .
H7A H 0.6062 0.6205 0.5769 0.058 Uiso 1 1 calc R U . . .
H7B H 0.7443 0.6591 0.5332 0.058 Uiso 1 1 calc R U . . .
H7C H 0.5707 0.6244 0.4885 0.058 Uiso 1 1 calc R U . . .
C8 C 0.5369(12) 1.0505(7) 0.6889(6) 0.029(2) Uani 1 1 d . . . . .
H8 H 0.6410 1.0901 0.6918 0.035 Uiso 1 1 calc R U . . .
C9 C 0.4247(13) 1.0737(8) 0.6341(6) 0.035(3) Uani 1 1 d . . . . .
H9A H 0.4626 1.0600 0.5804 0.053 Uiso 1 1 calc R U . . .
H9B H 0.4173 1.1410 0.6573 0.053 Uiso 1 1 calc R U . . .
H9C H 0.3215 1.0350 0.6290 0.053 Uiso 1 1 calc R U . . .
C10 C 0.4901(14) 1.0763(8) 0.7749(6) 0.038(3) Uani 1 1 d . . . . .
H10A H 0.3910 1.0361 0.7749 0.057 Uiso 1 1 calc R U . . .
H10B H 0.4779 1.1431 0.7955 0.057 Uiso 1 1 calc R U . . .
H10C H 0.5712 1.0665 0.8098 0.057 Uiso 1 1 calc R U . . .
C11 C 0.9716(10) 1.0518(7) 0.7077(6) 0.024(2) Uani 1 1 d . . . . .
H11 H 0.9649 1.0303 0.6501 0.029 Uiso 1 1 calc R U . . .
C12 C 1.0696(11) 1.1361(8) 0.7512(7) 0.031(2) Uani 1 1 d . . . . .
H12 H 1.1271 1.1729 0.7245 0.037 Uiso 1 1 calc R U . . .
C13 C 1.0810(12) 1.1653(8) 0.8350(7) 0.031(2) Uani 1 1 d . . . . .
H13 H 1.1483 1.2225 0.8669 0.037 Uiso 1 1 calc R U . . .
C14 C 0.9945(12) 1.1109(7) 0.8721(6) 0.030(2) Uani 1 1 d . . . . .
H14 H 1.0015 1.1303 0.9296 0.036 Uiso 1 1 calc R U . . .
C15 C 0.8977(10) 1.0278(7) 0.8244(6) 0.021(2) Uani 1 1 d . . . . .
C16 C 0.8013(12) 0.9666(7) 0.8614(6) 0.025(2) Uani 1 1 d . . . . .
H16A H 0.8622 0.9631 0.9086 0.030 Uiso 1 1 calc R U . . .
H16B H 0.7068 0.9931 0.8801 0.030 Uiso 1 1 calc R U . . .
C17 C 0.7237(10) 0.7963(7) 0.8192(6) 0.022(2) Uani 1 1 d . . . . .
C18 C 0.6218(11) 0.6229(7) 0.7505(6) 0.022(2) Uani 1 1 d . . . . .
C19 C 0.6641(12) 0.5392(7) 0.7017(6) 0.030(2) Uani 1 1 d . . . . .
H19 H 0.7606 0.5411 0.6785 0.036 Uiso 1 1 calc R U . . .
C20 C 0.5685(12) 0.4536(7) 0.6863(6) 0.030(2) Uani 1 1 d . . . . .
H20 H 0.5980 0.3975 0.6508 0.036 Uiso 1 1 calc R U . . .
C21 C 0.4269(13) 0.4471(8) 0.7221(7) 0.034(3) Uani 1 1 d . . . . .
C22 C 0.3893(11) 0.5312(8) 0.7700(6) 0.028(2) Uani 1 1 d . . . . .
H22 H 0.2946 0.5294 0.7947 0.033 Uiso 1 1 calc R U . . .
C23 C 0.4807(11) 0.6185(7) 0.7845(6) 0.026(2) Uani 1 1 d . . . . .
H23 H 0.4479 0.6749 0.8173 0.031 Uiso 1 1 calc R U . . .
C24 C 0.3311(15) 0.3526(9) 0.7082(9) 0.054(4) Uani 1 1 d . . . . .
H24A H 0.3658 0.3280 0.7493 0.080 Uiso 1 1 calc R U . . .
H24B H 0.3433 0.3087 0.6541 0.080 Uiso 1 1 calc R U . . .
H24C H 0.2210 0.3587 0.7122 0.080 Uiso 1 1 calc R U . . .
C25 C 0.7040(11) 0.7395(7) 0.9356(6) 0.024(2) Uani 1 1 d . . . . .
C26 C 0.8205(11) 0.6832(7) 0.9232(6) 0.025(2) Uani 1 1 d . . . . .
H26 H 0.8981 0.6890 0.8880 0.031 Uiso 1 1 calc R U . . .
C27 C 0.8212(12) 0.6194(7) 0.9625(6) 0.029(2) Uani 1 1 d . . . . .
H27 H 0.8986 0.5802 0.9527 0.034 Uiso 1 1 calc R U . . .
C28 C 0.7116(13) 0.6105(8) 1.0162(6) 0.032(3) Uani 1 1 d . . . . .
C29 C 0.5982(12) 0.6673(8) 1.0280(7) 0.035(3) Uani 1 1 d . . . . .
H29 H 0.5219 0.6626 1.0640 0.042 Uiso 1 1 calc R U . . .
C30 C 0.5947(11) 0.7309(7) 0.9877(6) 0.027(2) Uani 1 1 d . . . . .
H30 H 0.5157 0.7690 0.9964 0.032 Uiso 1 1 calc R U . . .
C31 C 0.7152(15) 0.5421(8) 1.0608(7) 0.044(3) Uani 1 1 d . . . . .
H31A H 0.7802 0.5740 1.1126 0.066 Uiso 1 1 calc R U . . .
H31B H 0.7588 0.4874 1.0278 0.066 Uiso 1 1 calc R U . . .
H31C H 0.6088 0.5205 1.0710 0.066 Uiso 1 1 calc R U . . .
Sb1 Sb 0.75551(7) 0.11011(5) 0.09632(4) 0.02318(16) Uani 1 1 d . . . . .
F1 F 0.6644(7) 0.1210(5) 0.0029(4) 0.0378(15) Uani 1 1 d . . . . .
F2 F 0.8456(6) 0.1011(5) 0.1924(3) 0.0342(14) Uani 1 1 d . . . . .
F3 F 0.8015(9) 0.2404(5) 0.1435(4) 0.0535(19) Uani 1 1 d . . . . .
F4 F 0.7117(7) -0.0213(4) 0.0501(4) 0.0360(14) Uani 1 1 d . . . . .
F5 F 0.5646(7) 0.1105(5) 0.1402(4) 0.0401(16) Uani 1 1 d . . . . .
F6 F 0.9484(6) 0.1086(5) 0.0545(4) 0.0365(15) Uani 1 1 d . . . . .
Sb2 Sb 0.12985(8) 0.79281(5) 0.44926(5) 0.03193(18) Uani 1 1 d . . . . .
F7 F 0.1428(12) 0.7724(7) 0.3396(5) 0.087(3) Uani 1 1 d . . . . .
F8 F 0.1211(10) 0.8172(7) 0.5595(5) 0.078(3) Uani 1 1 d . . . . .
F9A F 0.2913(18) 0.9001(9) 0.4740(8) 0.044(4) Uiso 0.60(2) 1 d . . P A 1
F10A F -0.0346(16) 0.6976(9) 0.4418(9) 0.049(4) Uiso 0.60(2) 1 d . . P A 1
F11A F -0.0134(17) 0.8775(12) 0.4636(10) 0.058(4) Uiso 0.60(2) 1 d . . P A 1
F12A F 0.3094(17) 0.7404(11) 0.4571(8) 0.044(4) Uiso 0.60(2) 1 d . . P A 1
F9B F 0.232(4) 0.9085(19) 0.4672(17) 0.080(9) Uiso 0.40(2) 1 d . . P A 2
F10B F 0.019(3) 0.6695(16) 0.4098(15) 0.063(7) Uiso 0.40(2) 1 d . . P A 2
F11B F -0.053(2) 0.8352(15) 0.4300(13) 0.040(5) Uiso 0.40(2) 1 d . . P A 2
F12B F 0.260(2) 0.7082(14) 0.4401(11) 0.033(5) Uiso 0.40(2) 1 d . . P A 2
C51 C 0.1652(15) 0.5297(8) 0.5999(7) 0.043(3) Uani 1 1 d . . . . .
H51A H 0.2564 0.5106 0.6214 0.051 Uiso 1 1 calc R U . . .
H51B H 0.0795 0.4741 0.5815 0.051 Uiso 1 1 calc R U . . .
Cl1 Cl 0.2147(4) 0.5621(2) 0.5172(2) 0.0493(8) Uani 1 1 d . . . . .
Cl2 Cl 0.1066(4) 0.6213(2) 0.6776(2) 0.0516(8) Uani 1 1 d . . . . .
C52 C 0.2172(15) 0.6108(11) 0.1903(9) 0.058(4) Uani 1 1 d . . . . .
H52A H 0.2688 0.6603 0.2414 0.070 Uiso 1 1 calc R U . . .
H52B H 0.2916 0.5677 0.1679 0.070 Uiso 1 1 calc R U . . .
Cl3 Cl 0.0478(4) 0.5451(3) 0.2120(2) 0.0692(11) Uani 1 1 d . . . . .
Cl4 Cl 0.1729(5) 0.6641(3) 0.1217(3) 0.0804(13) Uani 1 1 d . . . . .
H0A H 0.994(16) 0.792(11) 0.636(6) 0.10(6) Uiso 1 1 d D . . . .
H0B H 1.015(10) 0.834(8) 0.711(5) 0.05(4) Uiso 1 1 d D . . . .
H4N H 0.671(12) 0.860(4) 0.925(5) 0.03(3) Uiso 1 1 d D . . . .

loop_
_atom_site_aniso_label
_atom_site_aniso_U_11
_atom_site_aniso_U_22
_atom_site_aniso_U_33
_atom_site_aniso_U_23
_atom_site_aniso_U_13
_atom_site_aniso_U_12
Os 0.01779(18) 0.0267(2) 0.01524(19) 0.01065(15) -0.00024(13) 0.00471(14)
O 0.024(4) 0.032(4) 0.016(4) 0.008(3) 0.004(3) 0.014(3)
N1 0.020(4) 0.038(5) 0.016(4) 0.013(4) -0.001(3) 0.009(4)
N2 0.019(4) 0.025(4) 0.013(4) 0.014(3) 0.003(3) 0.004(3)
N3 0.031(4) 0.024(4) 0.019(4) 0.012(4) 0.003(3) 0.009(4)
N4 0.029(4) 0.025(4) 0.011(4) 0.009(3) 0.005(3) 0.013(4)
C1 0.028(5) 0.040(6) 0.023(5) 0.016(5) -0.004(4) 0.010(5)
C2 0.024(5) 0.036(6) 0.019(5) 0.011(4) -0.007(4) 0.009(4)
C3 0.023(5) 0.036(6) 0.018(5) 0.014(4) -0.001(4) 0.008(4)
C4 0.021(5) 0.032(5) 0.020(5) 0.015(4) -0.003(4) 0.012(4)
C5 0.029(5) 0.043(6) 0.023(5) 0.026(5) 0.005(4) 0.016(5)
C6 0.027(5) 0.053(7) 0.012(5) 0.013(5) 0.000(4) 0.012(5)
C7 0.039(6) 0.045(7) 0.025(6) 0.003(5) -0.005(5) 0.009(5)
C8 0.036(6) 0.028(5) 0.026(6) 0.010(4) -0.005(4) 0.012(5)
C9 0.050(7) 0.046(7) 0.021(6) 0.018(5) 0.003(5) 0.026(6)
C10 0.052(7) 0.039(7) 0.023(6) 0.006(5) 0.003(5) 0.021(6)
C11 0.022(5) 0.032(6) 0.022(5) 0.017(4) 0.004(4) -0.001(4)
C12 0.023(5) 0.039(6) 0.038(6) 0.025(5) 0.009(4) 0.001(4)
C13 0.030(6) 0.031(6) 0.033(6) 0.013(5) 0.001(5) 0.003(4)
C14 0.033(6) 0.033(6) 0.025(6) 0.010(5) 0.000(4) 0.009(5)
C15 0.020(5) 0.029(5) 0.021(5) 0.015(4) 0.004(4) 0.008(4)
C16 0.032(5) 0.024(5) 0.019(5) 0.010(4) 0.004(4) 0.002(4)
C17 0.017(4) 0.035(6) 0.018(5) 0.015(4) 0.001(4) 0.006(4)
C18 0.025(5) 0.030(5) 0.016(5) 0.014(4) -0.003(4) 0.003(4)
C19 0.031(6) 0.029(6) 0.028(6) 0.007(5) 0.011(4) 0.010(4)
C20 0.041(6) 0.027(6) 0.021(5) 0.004(4) 0.005(5) 0.012(5)
C21 0.039(6) 0.031(6) 0.034(6) 0.015(5) -0.005(5) 0.011(5)
C22 0.019(5) 0.043(6) 0.026(6) 0.019(5) 0.003(4) 0.007(4)
C23 0.029(5) 0.029(5) 0.023(5) 0.011(4) -0.004(4) 0.012(4)
C24 0.054(8) 0.039(7) 0.067(10) 0.023(7) 0.002(7) -0.003(6)
C25 0.026(5) 0.028(5) 0.019(5) 0.011(4) -0.001(4) -0.003(4)
C26 0.023(5) 0.030(5) 0.027(6) 0.016(5) 0.001(4) 0.003(4)
C27 0.029(5) 0.027(5) 0.031(6) 0.011(5) -0.007(4) 0.006(4)
C28 0.044(6) 0.034(6) 0.020(5) 0.016(5) -0.011(5) -0.003(5)
C29 0.030(6) 0.048(7) 0.031(6) 0.025(5) -0.004(5) -0.003(5)
C30 0.027(5) 0.032(6) 0.023(5) 0.013(4) 0.000(4) 0.002(4)
C31 0.058(8) 0.038(7) 0.038(7) 0.021(6) -0.007(6) -0.001(6)
Sb1 0.0203(3) 0.0323(4) 0.0181(3) 0.0089(3) 0.0014(3) 0.0081(3)
F1 0.042(4) 0.057(4) 0.026(3) 0.022(3) 0.004(3) 0.028(3)
F2 0.029(3) 0.056(4) 0.023(3) 0.018(3) 0.000(2) 0.014(3)
F3 0.069(5) 0.041(4) 0.047(5) 0.012(3) 0.005(4) 0.010(4)
F4 0.046(4) 0.033(3) 0.028(3) 0.011(3) 0.003(3) 0.004(3)
F5 0.025(3) 0.078(5) 0.030(4) 0.028(3) 0.010(3) 0.024(3)
F6 0.023(3) 0.058(4) 0.036(4) 0.023(3) 0.006(3) 0.013(3)
Sb2 0.0350(4) 0.0335(4) 0.0344(4) 0.0207(3) 0.0049(3) 0.0062(3)
F7 0.140(9) 0.099(7) 0.031(5) 0.028(5) -0.001(5) 0.041(6)
F8 0.089(6) 0.124(8) 0.044(5) 0.045(5) 0.040(4) 0.040(6)
C51 0.057(8) 0.041(7) 0.041(7) 0.022(6) -0.005(6) 0.022(6)
Cl1 0.0532(19) 0.055(2) 0.0441(19) 0.0240(16) 0.0012(15) 0.0068(15)
Cl2 0.0487(18) 0.0509(19) 0.051(2) 0.0091(16) 0.0056(15) 0.0183(15)
C52 0.051(8) 0.071(10) 0.063(10) 0.035(8) -0.002(7) 0.015(7)
Cl3 0.047(2) 0.097(3) 0.066(3) 0.026(2) 0.0074(17) 0.025(2)
Cl4 0.083(3) 0.104(3) 0.078(3) 0.049(3) 0.013(2) 0.048(3)

loop_
_atom_type_symbol
_atom_type_description
_atom_type_scat_dispersion_real
_atom_type_scat_dispersion_imag
_atom_type_scat_source
C C 0.0033 0.0016 'International Tables Vol C Tables 4.2.6.8 and 6.1.1.4'
H H 0.0000 0.0000 'International Tables Vol C Tables 4.2.6.8 and 6.1.1.4'
Cl Cl 0.1484 0.1585 'International Tables Vol C Tables 4.2.6.8 and 6.1.1.4'
F F 0.0171 0.0103 'International Tables Vol C Tables 4.2.6.8 and 6.1.1.4'
N N 0.0061 0.0033 'International Tables Vol C Tables 4.2.6.8 and 6.1.1.4'
O O 0.0106 0.0060 'International Tables Vol C Tables 4.2.6.8 and 6.1.1.4'
Os Os -1.2165 7.6030 'International Tables Vol C Tables 4.2.6.8 and 6.1.1.4'
Sb Sb -0.5866 1.5461 'International Tables Vol C Tables 4.2.6.8 and 6.1.1.4'

loop_
_geom_angle_atom_site_label_1
_geom_angle_atom_site_label_2
_geom_angle_atom_site_label_3
_geom_angle
_geom_angle_site_symmetry_1
_geom_angle_site_symmetry_3
_geom_angle_publ_flag
N1 Os N2 76.8(3) . . ?
N1 Os C3 119.7(3) . . ?
N2 Os C3 96.2(3) . . ?
N1 Os C2 157.2(3) . . ?
N2 Os C2 98.9(3) . . ?
C3 Os C2 37.9(4) . . ?
N1 Os O 82.7(3) . . ?
N2 Os O 79.7(3) . . ?
C3 Os O 156.0(3) . . ?
C2 Os O 118.9(3) . . ?
N1 Os C1 159.7(3) . . ?
N2 Os C1 122.5(3) . . ?
C3 Os C1 68.1(4) . . ?
C2 Os C1 36.3(4) . . ?
O Os C1 93.9(3) . . ?
N1 Os C4 93.7(3) . . ?
N2 Os C4 119.7(3) . . ?
C3 Os C4 38.4(3) . . ?
C2 Os C4 68.7(4) . . ?
O Os C4 159.1(3) . . ?
C1 Os C4 82.3(4) . . ?
N1 Os C5 96.2(3) . . ?
N2 Os C5 156.7(3) . . ?
C3 Os C5 67.7(4) . . ?
C2 Os C5 78.9(4) . . ?
O Os C5 121.9(3) . . ?
C1 Os C5 68.5(4) . . ?
C4 Os C5 37.7(3) . . ?
N1 Os C6 121.9(4) . . ?
N2 Os C6 160.3(3) . . ?
C3 Os C6 79.9(4) . . ?
C2 Os C6 66.2(4) . . ?
O Os C6 96.0(3) . . ?
C1 Os C6 38.2(4) . . ?
C4 Os C6 68.4(4) . . ?
C5 Os C6 37.3(4) . . ?
Os O H0A 131(10) . . ?
Os O H0B 122(9) . . ?
H0A O H0B 96(10) . . ?
C15 N1 C11 118.0(8) . . ?
C15 N1 Os 117.4(6) . . ?
C11 N1 Os 124.7(6) . . ?
C17 N2 C16 119.7(7) . . ?
C17 N2 Os 126.7(6) . . ?
C16 N2 Os 113.2(5) . . ?
C17 N3 C18 128.5(8) . . ?
C17 N3 H3N 112(7) . . ?
C18 N3 H3N 118(7) . . ?
C17 N4 C25 127.7(8) . . ?
C17 N4 H4N 114(7) . . ?
C25 N4 H4N 118(7) . . ?
C2 C1 C6 117.3(10) . . ?
C2 C1 C7 124.4(10) . . ?
C6 C1 C7 118.3(10) . . ?
C2 C1 Os 71.0(6) . . ?
C6 C1 Os 71.5(6) . . ?
C7 C1 Os 129.2(7) . . ?
C1 C2 C3 123.8(10) . . ?
C1 C2 Os 72.7(6) . . ?
C3 C2 Os 70.7(6) . . ?
C1 C2 H2 118.1 . . ?
C3 C2 H2 118.1 . . ?
Os C2 H2 131.7 . . ?
C2 C3 C4 120.2(9) . . ?
C2 C3 Os 71.4(6) . . ?
C4 C3 Os 72.0(5) . . ?
C2 C3 H3 119.9 . . ?
C4 C3 H3 119.9 . . ?
Os C3 H3 129.0 . . ?
C5 C4 C3 116.6(9) . . ?
C5 C4 C8 120.5(9) . . ?
C3 C4 C8 122.9(9) . . ?
C5 C4 Os 71.6(5) . . ?
C3 C4 Os 69.5(5) . . ?
C8 C4 Os 128.7(6) . . ?
C6 C5 C4 121.6(9) . . ?
C6 C5 Os 71.5(5) . . ?
C4 C5 Os 70.7(5) . . ?
C6 C5 H5 119.2 . . ?
C4 C5 H5 119.2 . . ?
Os C5 H5 131.6 . . ?
C5 C6 C1 120.3(10) . . ?
C5 C6 Os 71.2(5) . . ?
C1 C6 Os 70.3(6) . . ?
C5 C6 H6 119.8 . . ?
C1 C6 H6 119.8 . . ?
Os C6 H6 131.5 . . ?
C1 C7 H7A 109.5 . . ?
C1 C7 H7B 109.5 . . ?
H7A C7 H7B 109.5 . . ?
C1 C7 H7C 109.5 . . ?
H7A C7 H7C 109.5 . . ?
H7B C7 H7C 109.5 . . ?
C4 C8 C9 108.6(8) . . ?
C4 C8 C10 114.3(8) . . ?
C9 C8 C10 112.0(9) . . ?
C4 C8 H8 107.2 . . ?
C9 C8 H8 107.2 . . ?
C10 C8 H8 107.2 . . ?
C8 C9 H9A 109.5 . . ?
C8 C9 H9B 109.5 . . ?
H9A C9 H9B 109.5 . . ?
C8 C9 H9C 109.5 . . ?
H9A C9 H9C 109.5 . . ?
H9B C9 H9C 109.5 . . ?
C8 C10 H10A 109.5 . . ?
C8 C10 H10B 109.5 . . ?
H10A C10 H10B 109.5 . . ?
C8 C10 H10C 109.5 . . ?
H10A C10 H10C 109.5 . . ?
H10B C10 H10C 109.5 . . ?
N1 C11 C12 123.2(9) . . ?
N1 C11 H11 118.4 . . ?
C12 C11 H11 118.4 . . ?
C11 C12 C13 117.7(9) . . ?
C11 C12 H12 121.2 . . ?
C13 C12 H12 121.2 . . ?
C14 C13 C12 119.8(10) . . ?
C14 C13 H13 120.1 . . ?
C12 C13 H13 120.1 . . ?
C15 C14 C13 119.0(10) . . ?
C15 C14 H14 120.5 . . ?
C13 C14 H14 120.5 . . ?
N1 C15 C14 122.2(9) . . ?
N1 C15 C16 116.6(8) . . ?
C14 C15 C16 121.1(9) . . ?
N2 C16 C15 107.2(8) . . ?
N2 C16 H16A 110.3 . . ?
C15 C16 H16A 110.3 . . ?
N2 C16 H16B 110.3 . . ?
C15 C16 H16B 110.3 . . ?
H16A C16 H16B 108.5 . . ?
N2 C17 N3 118.4(8) . . ?
N2 C17 N4 120.9(9) . . ?
N3 C17 N4 120.6(8) . . ?
C19 C18 C23 118.7(9) . . ?
C19 C18 N3 118.3(9) . . ?
C23 C18 N3 123.0(9) . . ?
C20 C19 C18 120.8(10) . . ?
C20 C19 H19 119.6 . . ?
C18 C19 H19 119.6 . . ?
C19 C20 C21 121.4(10) . . ?
C19 C20 H20 119.3 . . ?
C21 C20 H20 119.3 . . ?
C22 C21 C20 116.0(10) . . ?
C22 C21 C24 124.1(11) . . ?
C20 C21 C24 119.9(10) . . ?
C21 C22 C23 123.9(10) . . ?
C21 C22 H22 118.1 . . ?
C23 C22 H22 118.1 . . ?
C22 C23 C18 119.2(9) . . ?
C22 C23 H23 120.4 . . ?
C18 C23 H23 120.4 . . ?
C21 C24 H24A 109.5 . . ?
C21 C24 H24B 109.5 . . ?
H24A C24 H24B 109.5 . . ?
C21 C24 H24C 109.5 . . ?
H24A C24 H24C 109.5 . . ?
H24B C24 H24C 109.5 . . ?
C30 C25 C26 119.2(9) . . ?
C30 C25 N4 118.4(9) . . ?
C26 C25 N4 122.3(9) . . ?
C27 C26 C25 119.3(9) . . ?
C27 C26 H26 120.4 . . ?
C25 C26 H26 120.4 . . ?
C26 C27 C28 122.0(10) . . ?
C26 C27 H27 119.0 . . ?
C28 C27 H27 119.0 . . ?
C29 C28 C27 117.7(9) . . ?
C29 C28 C31 120.5(10) . . ?
C27 C28 C31 121.8(10) . . ?
C28 C29 C30 120.9(10) . . ?
C28 C29 H29 119.6 . . ?
C30 C29 H29 119.6 . . ?
C25 C30 C29 120.8(10) . . ?
C25 C30 H30 119.6 . . ?
C29 C30 H30 119.6 . . ?
C28 C31 H31A 109.5 . . ?
C28 C31 H31B 109.5 . . ?
H31A C31 H31B 109.5 . . ?
C28 C31 H31C 109.5 . . ?
H31A C31 H31C 109.5 . . ?
H31B C31 H31C 109.5 . . ?
F3 Sb1 F4 179.0(3) . . ?
F3 Sb1 F6 90.4(3) . . ?
F4 Sb1 F6 89.2(3) . . ?
F3 Sb1 F5 89.9(3) . . ?
F4 Sb1 F5 90.4(3) . . ?
F6 Sb1 F5 178.5(3) . . ?
F3 Sb1 F1 89.9(3) . . ?
F4 Sb1 F1 91.0(3) . . ?
F6 Sb1 F1 90.8(3) . . ?
F5 Sb1 F1 90.7(3) . . ?
F3 Sb1 F2 89.2(3) . . ?
F4 Sb1 F2 89.9(3) . . ?
F6 Sb1 F2 90.1(2) . . ?
F5 Sb1 F2 88.5(2) . . ?
F1 Sb1 F2 178.8(3) . . ?
F9B Sb2 F12B 112.4(15) . . ?
F9B Sb2 F10B 169.0(12) . . ?
F12B Sb2 F10B 69.2(12) . . ?
F9B Sb2 F8 92.0(9) . . ?
F12B Sb2 F8 92.8(6) . . ?
F10A Sb2 F8 82.0(5) . . ?
F10B Sb2 F8 98.8(8) . . ?
F9B Sb2 F7 86.0(9) . . ?
F12B Sb2 F7 87.8(6) . . ?
F10A Sb2 F7 99.9(5) . . ?
F10B Sb2 F7 83.2(8) . . ?
F8 Sb2 F7 178.1(4) . . ?
F9B Sb2 F11B 87.8(11) . . ?
F12B Sb2 F11B 157.0(11) . . ?
F10B Sb2 F11B 88.8(9) . . ?
F8 Sb2 F11B 97.7(7) . . ?
F7 Sb2 F11B 82.4(7) . . ?
F10A Sb2 F12A 104.7(7) . . ?
F8 Sb2 F12A 87.5(5) . . ?
F7 Sb2 F12A 92.5(5) . . ?
F10A Sb2 F11A 88.8(6) . . ?
F8 Sb2 F11A 84.2(6) . . ?
F7 Sb2 F11A 95.3(6) . . ?
F12A Sb2 F11A 163.1(9) . . ?
F10A Sb2 F9A 170.9(6) . . ?
F8 Sb2 F9A 89.5(5) . . ?
F7 Sb2 F9A 88.6(5) . . ?
F12A Sb2 F9A 78.0(8) . . ?
F11A Sb2 F9A 87.2(6) . . ?
Cl1 C51 Cl2 112.5(6) . . ?
Cl1 C51 H51A 109.1 . . ?
Cl2 C51 H51A 109.1 . . ?
Cl1 C51 H51B 109.1 . . ?
Cl2 C51 H51B 109.1 . . ?
H51A C51 H51B 107.8 . . ?
Cl4 C52 Cl3 112.3(7) . . ?
Cl4 C52 H52A 109.1 . . ?
Cl3 C52 H52A 109.1 . . ?
Cl4 C52 H52B 109.1 . . ?
Cl3 C52 H52B 109.1 . . ?
H52A C52 H52B 107.9 . . ?

loop_
_geom_bond_atom_site_label_1
_geom_bond_atom_site_label_2
_geom_bond_distance
_geom_bond_site_symmetry_2
_geom_bond_publ_flag
Os N1 2.064(8) . ?
Os N2 2.090(7) . ?
Os C3 2.162(10) . ?
Os C2 2.171(10) . ?
Os O 2.174(7) . ?
Os C1 2.193(10) . ?
Os C4 2.195(8) . ?
Os C5 2.206(8) . ?
Os C6 2.209(9) . ?
O H0A 0.84(2) . ?
O H0B 0.84(2) . ?
N1 C15 1.341(11) . ?
N1 C11 1.355(11) . ?
N2 C17 1.313(11) . ?
N2 C16 1.483(12) . ?
N3 C17 1.356(13) . ?
N3 C18 1.419(12) . ?
N3 H3N 0.87(2) . ?
N4 C17 1.363(11) . ?
N4 C25 1.412(11) . ?
N4 H4N 0.87(2) . ?
C1 C2 1.360(14) . ?
C1 C6 1.442(14) . ?
C1 C7 1.495(15) . ?
C2 C3 1.406(14) . ?
C2 H2 0.9500 . ?
C3 C4 1.435(13) . ?
C3 H3 0.9500 . ?
C4 C5 1.423(13) . ?
C4 C8 1.505(13) . ?
C5 C6 1.412(14) . ?
C5 H5 0.9500 . ?
C6 H6 0.9500 . ?
C7 H7A 0.9800 . ?
C7 H7B 0.9800 . ?
C7 H7C 0.9800 . ?
C8 C9 1.510(12) . ?
C8 C10 1.519(14) . ?
C8 H8 1.0000 . ?
C9 H9A 0.9800 . ?
C9 H9B 0.9800 . ?
C9 H9C 0.9800 . ?
C10 H10A 0.9800 . ?
C10 H10B 0.9800 . ?
C10 H10C 0.9800 . ?
C11 C12 1.380(14) . ?
C11 H11 0.9500 . ?
C12 C13 1.384(14) . ?
C12 H12 0.9500 . ?
C13 C14 1.382(14) . ?
C13 H13 0.9500 . ?
C14 C15 1.381(14) . ?
C14 H14 0.9500 . ?
C15 C16 1.493(12) . ?
C16 H16A 0.9900 . ?
C16 H16B 0.9900 . ?
C18 C19 1.386(14) . ?
C18 C23 1.391(14) . ?
C19 C20 1.371(14) . ?
C19 H19 0.9500 . ?
C20 C21 1.413(15) . ?
C20 H20 0.9500 . ?
C21 C22 1.367(15) . ?
C21 C24 1.487(15) . ?
C22 C23 1.377(14) . ?
C22 H22 0.9500 . ?
C23 H23 0.9500 . ?
C24 H24A 0.9800 . ?
C24 H24B 0.9800 . ?
C24 H24C 0.9800 . ?
C25 C30 1.373(13) . ?
C25 C26 1.404(14) . ?
C26 C27 1.376(13) . ?
C26 H26 0.9500 . ?
C27 C28 1.397(15) . ?
C27 H27 0.9500 . ?
C28 C29 1.385(16) . ?
C28 C31 1.511(13) . ?
C29 C30 1.389(13) . ?
C29 H29 0.9500 . ?
C30 H30 0.9500 . ?
C31 H31A 0.9800 . ?
C31 H31B 0.9800 . ?
C31 H31C 0.9800 . ?
Sb1 F3 1.842(7) . ?
Sb1 F4 1.856(6) . ?
Sb1 F6 1.862(6) . ?
Sb1 F5 1.862(6) . ?
Sb1 F1 1.871(5) . ?
Sb1 F2 1.896(5) . ?
Sb2 F9B 1.77(3) . ?
Sb2 F12B 1.816(16) . ?
Sb2 F10A 1.843(12) . ?
Sb2 F10B 1.86(2) . ?
Sb2 F8 1.857(7) . ?
Sb2 F7 1.862(8) . ?
Sb2 F11B 1.871(17) . ?
Sb2 F12A 1.882(13) . ?
Sb2 F11A 1.893(14) . ?
Sb2 F9A 1.899(13) . ?
C51 Cl1 1.745(12) . ?
C51 Cl2 1.745(12) . ?
C51 H51A 0.9900 . ?
C51 H51B 0.9900 . ?
C52 Cl4 1.736(13) . ?
C52 Cl3 1.786(14) . ?
C52 H52A 0.9900 . ?
C52 H52B 0.9900 . ?

loop_
_geom_torsion_atom_site_label_1
_geom_torsion_atom_site_label_2
_geom_torsion_atom_site_label_3
_geom_torsion_atom_site_label_4
_geom_torsion
_geom_torsion_site_symmetry_1
_geom_torsion_site_symmetry_2
_geom_torsion_site_symmetry_3
_geom_torsion_site_symmetry_4
_geom_torsion_publ_flag
C6 C1 C2 C3 -4.8(13) . . . . ?
C7 C1 C2 C3 176.5(9) . . . . ?
Os C1 C2 C3 51.4(8) . . . . ?
C6 C1 C2 Os -56.2(8) . . . . ?
C7 C1 C2 Os 125.1(9) . . . . ?
C1 C2 C3 C4 2.8(13) . . . . ?
Os C2 C3 C4 55.1(7) . . . . ?
C1 C2 C3 Os -52.2(8) . . . . ?
C2 C3 C4 C5 0.8(12) . . . . ?
Os C3 C4 C5 55.6(7) . . . . ?
C2 C3 C4 C8 -178.4(8) . . . . ?
Os C3 C4 C8 -123.6(8) . . . . ?
C2 C3 C4 Os -54.8(7) . . . . ?
C3 C4 C5 C6 -2.2(13) . . . . ?
C8 C4 C5 C6 177.1(8) . . . . ?
Os C4 C5 C6 52.4(8) . . . . ?
C3 C4 C5 Os -54.6(7) . . . . ?
C8 C4 C5 Os 124.7(8) . . . . ?
C4 C5 C6 C1 0.2(14) . . . . ?
Os C5 C6 C1 52.2(8) . . . . ?
C4 C5 C6 Os -52.0(8) . . . . ?
C2 C1 C6 C5 3.3(13) . . . . ?
C7 C1 C6 C5 -177.9(9) . . . . ?
Os C1 C6 C5 -52.7(8) . . . . ?
C2 C1 C6 Os 56.0(8) . . . . ?
C7 C1 C6 Os -125.3(8) . . . . ?
C5 C4 C8 C9 76.0(11) . . . . ?
C3 C4 C8 C9 -104.8(10) . . . . ?
Os C4 C8 C9 166.1(7) . . . . ?
C5 C4 C8 C10 -158.2(9) . . . . ?
C3 C4 C8 C10 21.0(13) . . . . ?
Os C4 C8 C10 -68.1(12) . . . . ?
C15 N1 C11 C12 -1.5(14) . . . . ?
Os N1 C11 C12 177.5(7) . . . . ?
N1 C11 C12 C13 1.6(15) . . . . ?
C11 C12 C13 C14 -0.8(15) . . . . ?
C12 C13 C14 C15 0.0(15) . . . . ?
C11 N1 C15 C14 0.7(13) . . . . ?
Os N1 C15 C14 -178.4(7) . . . . ?
C11 N1 C15 C16 -179.5(8) . . . . ?
Os N1 C15 C16 1.4(11) . . . . ?
C13 C14 C15 N1 0.0(15) . . . . ?
C13 C14 C15 C16 -179.8(9) . . . . ?
C17 N2 C16 C15 155.0(8) . . . . ?
Os N2 C16 C15 -31.6(9) . . . . ?
N1 C15 C16 N2 19.6(11) . . . . ?
C14 C15 C16 N2 -160.6(8) . . . . ?
C16 N2 C17 N3 -162.8(8) . . . . ?
Os N2 C17 N3 24.7(12) . . . . ?
C16 N2 C17 N4 14.8(13) . . . . ?
Os N2 C17 N4 -157.8(6) . . . . ?
C18 N3 C17 N2 -142.0(9) . . . . ?
C18 N3 C17 N4 40.4(13) . . . . ?
C25 N4 C17 N2 -159.7(9) . . . . ?
C25 N4 C17 N3 17.8(14) . . . . ?
C17 N3 C18 C19 -165.8(9) . . . . ?
C17 N3 C18 C23 14.9(14) . . . . ?
C23 C18 C19 C20 0.6(14) . . . . ?
N3 C18 C19 C20 -178.7(9) . . . . ?
C18 C19 C20 C21 -2.5(15) . . . . ?
C19 C20 C21 C22 2.4(15) . . . . ?
C19 C20 C21 C24 -176.1(10) . . . . ?
C20 C21 C22 C23 -0.3(14) . . . . ?
C24 C21 C22 C23 178.1(10) . . . . ?
C21 C22 C23 C18 -1.5(14) . . . . ?
C19 C18 C23 C22 1.4(13) . . . . ?
N3 C18 C23 C22 -179.3(8) . . . . ?
C17 N4 C25 C30 -141.8(10) . . . . ?
C17 N4 C25 C26 38.8(14) . . . . ?
C30 C25 C26 C27 1.1(14) . . . . ?
N4 C25 C26 C27 -179.6(9) . . . . ?
C25 C26 C27 C28 -1.7(15) . . . . ?
C26 C27 C28 C29 1.3(15) . . . . ?
C26 C27 C28 C31 -178.5(10) . . . . ?
C27 C28 C29 C30 -0.3(15) . . . . ?
C31 C28 C29 C30 179.5(10) . . . . ?
C26 C25 C30 C29 -0.1(15) . . . . ?
N4 C25 C30 C29 -179.5(9) . . . . ?
C28 C29 C30 C25 -0.3(16) . . . . ?
